data_2022660
loop_
_publ_author_name
'van Terwingen, Steven'
'Englert, Ulli'

_publ_section_title
;
 Trimethylpyrazole: a simple heterocycle reflecting Kitaigorodskii's
 packing principle
;
_journal_coeditor_code DJ2050
_journal_issue 10
_journal_name_full 'Acta Crystallographica Section E Crystallographic Communications'
_journal_paper_doi 10.1107/S205698902200860X
_journal_volume 78
_journal_year 2022
_chemical_formula_iupac 'C6 H10 N2'
_chemical_formula_moiety 'C6 H10 N2'
_chemical_formula_sum 'C6 H10 N2'
_chemical_formula_weight 110.16
_chemical_name_common 'Compound 1 (s20_07)'
_chemical_name_systematic
;
1,3,5-Trimethyl-1<i>H</i>-pyrazole
;
_space_group_crystal_system orthorhombic
_space_group_IT_number 62
_space_group_name_Hall '-P 2ac 2n'
_space_group_name_H-M_alt 'P n m a'
_atom_sites_solution_hydrogens mixed
_atom_sites_solution_primary dual
_audit_creation_method SHELXL-2019/2
_cell_angle_alpha 90
_cell_angle_beta 90
_cell_angle_gamma 90
_cell_formula_units_Z 4
_cell_length_a 11.205(19)
_cell_length_b 6.687(11)
_cell_length_c 8.373(15)
_cell_measurement_reflns_used 263
_cell_measurement_temperature 100(2)
_cell_measurement_theta_max 19.70
_cell_measurement_theta_min 3.04
_cell_volume 627.4(19)
_computing_cell_refinement
;
SAINT-Plus (Bruker, 2009)
;
_computing_data_collection
;
SMART (Bruker, 2001)
;
_computing_data_reduction
;
SAINT-Plus (Bruker, 2009)
;
_computing_molecular_graphics
;
PLATON (Spek, 2020) and Mercury (Macrae et al., 2020)
;
_computing_structure_refinement
;
<i>SHELXL2019/2</i> (Sheldrick, 2015b)
;
_computing_structure_solution
;
<i>SHELXT2014/5</i> (Sheldrick, 2015a)
;
_diffrn_ambient_temperature 100(2)
_diffrn_measured_fraction_theta_full 1.000
_diffrn_measured_fraction_theta_max 0.983
_diffrn_measurement_device_type 'Bruker APEX CCD'
_diffrn_measurement_method '\w scans'
_diffrn_radiation_monochromator 'multilayer optics'
_diffrn_radiation_source microsource
_diffrn_radiation_type MoK\a
_diffrn_radiation_wavelength 0.71073
_diffrn_reflns_av_R_equivalents 0.1377
_diffrn_reflns_av_unetI/netI 0.0707
_diffrn_reflns_limit_h_max 13
_diffrn_reflns_limit_h_min -13
_diffrn_reflns_limit_k_max 8
_diffrn_reflns_limit_k_min -8
_diffrn_reflns_limit_l_max 10
_diffrn_reflns_limit_l_min -10
_diffrn_reflns_number 6665
_diffrn_reflns_theta_full 25.242
_diffrn_reflns_theta_max 25.845
_diffrn_reflns_theta_min 3.037
_exptl_absorpt_coefficient_mu 0.073
_exptl_absorpt_correction_T_max 0.7452
_exptl_absorpt_correction_T_min 0.6572
_exptl_absorpt_correction_type multi-scan
_exptl_absorpt_process_details
;
(SADABS; Krause <i>et al.</i>,  2015)
;
_exptl_crystal_colour colorless
_exptl_crystal_density_diffrn 1.166
_exptl_crystal_description block
_exptl_crystal_F_000 240
_exptl_crystal_size_max 0.210
_exptl_crystal_size_mid 0.100
_exptl_crystal_size_min 0.090
_refine_diff_density_max 0.256
_refine_diff_density_min -0.232
_refine_ls_extinction_coef 0.011(4)
_refine_ls_extinction_expression Fc^*^=kFc[1+0.001xFc^2^\l^3^/sin(2\q)]^-1/4^
_refine_ls_extinction_method
;
SHELXL-2019/2 (Sheldrick 2015b)
;
_refine_ls_goodness_of_fit_ref 0.873
_refine_ls_hydrogen_treatment constr
_refine_ls_matrix_type full
_refine_ls_number_parameters 50
_refine_ls_number_reflns 648
_refine_ls_number_restraints 0
_refine_ls_restrained_S_all 0.873
_refine_ls_R_factor_all 0.0907
_refine_ls_R_factor_gt 0.0467
_refine_ls_shift/su_max 0.000
_refine_ls_shift/su_mean 0.000
_refine_ls_structure_factor_coef Fsqd
_refine_ls_weighting_details 'w=1/[\s^2^(Fo^2^)+(0.0645P)^2^] where P=(Fo^2^+2Fc^2^)/3'
_refine_ls_weighting_scheme calc
_refine_ls_wR_factor_gt 0.1095
_refine_ls_wR_factor_ref 0.1192
_reflns_number_gt 366
_reflns_number_total 648
_reflns_threshold_expression 'I > 2\s(I)'
_cod_data_source_file dj2050sup1.cif
_cod_data_source_block I
_cod_original_cell_volume 627.3(19)
_cod_database_code 2022660
_shelx_space_group_comment
;
The symmetry employed for this shelxl refinement is uniquely defined
by the following loop, which should always be used as a source of
symmetry information in preference to the above space-group names.
They are only intended as comments.
;
_shelx_estimated_absorpt_t_min 0.985
_shelx_estimated_absorpt_t_max 0.993

loop_
_space_group_symop_operation_xyz
'x, y, z'
'-x+1/2, -y, z+1/2'
'-x, y+1/2, -z'
'x+1/2, -y+1/2, -z+1/2'
'-x, -y, -z'
'x-1/2, y, -z-1/2'
'x, -y-1/2, z'
'-x-1/2, y-1/2, z-1/2'

loop_
_atom_site_type_symbol
_atom_site_label
_atom_site_fract_x
_atom_site_fract_y
_atom_site_fract_z
_atom_site_U_iso_or_equiv
_atom_site_adp_type
_atom_site_calc_flag
_atom_site_occupancy
_atom_site_disorder_assembly
_atom_site_disorder_group
N N1 0.4912(2) 0.250000 0.6988(3) 0.0289(7) Uani d 1 . .
N N2 0.5279(2) 0.250000 0.5442(3) 0.0249(6) Uani d 1 . .
C C1 0.6481(3) 0.250000 0.5301(4) 0.0236(7) Uani d 1 . .
C C2 0.6912(3) 0.250000 0.6820(3) 0.0260(8) Uani d 1 . .
H H2 0.772711 0.250000 0.713077 0.031 Uiso calc 1 . .
C C3 0.5924(3) 0.250000 0.7829(4) 0.0265(7) Uani d 1 . .
C C4 0.4409(3) 0.250000 0.4164(3) 0.0327(9) Uani d 1 . .
H H4A 0.360267 0.250000 0.461847 0.049 Uiso d 1 . .
H H4B 0.451701 0.130335 0.350369 0.049 Uiso d 1 . .
C C5 0.7079(3) 0.250000 0.3728(4) 0.0342(8) Uani d 1 . .
H H5A 0.794608 0.250000 0.388049 0.051 Uiso d 1 . .
H H5B 0.684366 0.369665 0.312985 0.051 Uiso d 1 . .
C C6 0.5878(3) 0.250000 0.9617(4) 0.0380(9) Uani d 1 . .
H H6A 0.504403 0.250000 0.996905 0.057 Uiso d 1 . .
H H6B 0.628021 0.369665 1.002625 0.057 Uiso d 1 . .

loop_
_atom_site_aniso_label
_atom_site_aniso_U_11
_atom_site_aniso_U_22
_atom_site_aniso_U_33
_atom_site_aniso_U_12
_atom_site_aniso_U_13
_atom_site_aniso_U_23
N1 0.0378(16) 0.0195(13) 0.0295(16) 0.000 0.0012(14) 0.000
N2 0.0297(15) 0.0182(13) 0.0268(15) 0.000 -0.0012(12) 0.000
C1 0.0238(16) 0.0149(15) 0.032(2) 0.000 0.0009(14) 0.000
C2 0.0263(17) 0.0177(15) 0.034(2) 0.000 -0.0025(16) 0.000
C3 0.0356(17) 0.0166(14) 0.0274(18) 0.000 -0.0035(17) 0.000
C4 0.038(2) 0.0228(15) 0.037(2) 0.000 -0.0104(16) 0.000
C5 0.040(2) 0.0275(16) 0.035(2) 0.000 0.0047(16) 0.000
C6 0.048(2) 0.0349(17) 0.031(2) 0.000 0.0033(17) 0.000

loop_
_atom_type_symbol
_atom_type_description
_atom_type_scat_dispersion_real
_atom_type_scat_dispersion_imag
_atom_type_scat_source
C C 0.0033 0.0016 'International Tables Vol C Tables 4.2.6.8 and 6.1.1.4'
H H 0.0000 0.0000 'International Tables Vol C Tables 4.2.6.8 and 6.1.1.4'
N N 0.0061 0.0033 'International Tables Vol C Tables 4.2.6.8 and 6.1.1.4'

loop_
_geom_angle_atom_site_label_1
_geom_angle_atom_site_label_2
_geom_angle_atom_site_label_3
_geom_angle_site_symmetry_1
_geom_angle_site_symmetry_3
_geom_angle
_geom_angle_publ_flag
C3 N1 N2 . . 104.2(3) ?
C1 N2 N1 . . 112.7(2) ?
C1 N2 C4 . . 127.3(3) ?
N1 N2 C4 . . 120.0(3) ?
N2 C1 C2 . . 105.8(3) ?
N2 C1 C5 . . 122.0(3) ?
C2 C1 C5 . . 132.2(3) ?
C1 C2 C3 . . 106.6(3) ?
C1 C2 H2 . . 126.7 ?
C3 C2 H2 . . 126.7 ?
N1 C3 C2 . . 110.8(3) ?
N1 C3 C6 . . 119.9(3) ?
C2 C3 C6 . . 129.4(3) ?
N2 C4 H4A . . 109.5 ?
N2 C4 H4B . . 109.5 ?
H4A C4 H4B . . 109.5 ?
N2 C4 H4B . 7_565 109.47(10) ?
H4A C4 H4B . 7_565 109.5 ?
H4B C4 H4B . 7_565 109.5 ?
C1 C5 H5A . . 109.5 ?
C1 C5 H5B . . 109.5 ?
H5A C5 H5B . . 109.5 ?
C1 C5 H5B . 7_565 109.47(11) ?
H5A C5 H5B . 7_565 109.5 ?
H5B C5 H5B . 7_565 109.5 ?
C3 C6 H6A . . 109.5 ?
C3 C6 H6B . . 109.5 ?
H6A C6 H6B . . 109.5 ?
C3 C6 H6B . 7_565 109.47(10) ?
H6A C6 H6B . 7_565 109.5 ?
H6B C6 H6B . 7_565 109.5 ?

loop_
_geom_bond_atom_site_label_1
_geom_bond_atom_site_label_2
_geom_bond_site_symmetry_2
_geom_bond_distance
_geom_bond_publ_flag
N1 C3 . 1.336(4) ?
N1 N2 . 1.358(4) ?
N2 C1 . 1.351(4) ?
N2 C4 . 1.448(4) ?
C1 C2 . 1.360(5) ?
C1 C5 . 1.478(4) ?
C2 C3 . 1.392(4) ?
C2 H2 . 0.9500 ?
C3 C6 . 1.498(5) ?
C4 H4A . 0.9800 ?
C4 H4B . 0.9800 ?
C4 H4B 7_565 0.9800 ?
C5 H5A . 0.9800 ?
C5 H5B . 0.9800 ?
C5 H5B 7_565 0.9800 ?
C6 H6A . 0.9800 ?
C6 H6B . 0.9800 ?
C6 H6B 7_565 0.9800 ?

_cod_database_fobs_code 2022660
